data_1001330
loop_
_publ_author_name
'Leclaire, A'

_publ_section_title
;
Structure de l'hexabromure de magnesium et de dimanganese dodecahydrate
Mg Mn~2~ Br~6~ (H~2~ O)~12~
;
_journal_coden_ASTM ACSCEE
_journal_name_full 'Acta Crystallographica C (39,1983-)'
_journal_page_first 169
_journal_page_last 170
_journal_volume 41
_journal_year 1985
_chemical_formula_structural 'Mg Mn2 Br6 (H2 O)12'
_chemical_formula_sum 'Br6 H24 Mg Mn2 O12'
_chemical_name_systematic
;
Magnesium dimanganese hexabromide dodecahydrate
;
_space_group_IT_number 12
_symmetry_cell_setting monoclinic
_symmetry_Int_Tables_number 12
_symmetry_space_group_name_Hall '-C 2y'
_symmetry_space_group_name_H-M 'C 1 2/m 1'
_cell_angle_alpha 90
_cell_angle_beta 110.966
_cell_angle_gamma 90
_cell_formula_units_Z 2
_cell_length_a 13.477(15)
_cell_length_b 10.031(8)
_cell_length_c 8.428(2)
_cell_volume 1063.9
_exptl_crystal_density_meas 2.52
_refine_ls_R_factor_all 0.068
_cod_original_formula_sum 'H24 Br6 Mg Mn2 O12'
_cod_database_code 1001330
_cod_depositor_comments
;
 Removing dummy H atoms since the hydrogen atoms they represent are already
 marked using the _atom_site_attached_hydrogens data item.

 Antanas Vaitkus,
 2017-09-11
;

loop_
_symmetry_equiv_pos_as_xyz
x,y,z
x,-y,z
-x,-y,-z
-x,y,-z
1/2+x,1/2+y,z
1/2+x,1/2-y,z
1/2-x,1/2-y,-z
1/2-x,1/2+y,-z

loop_
_atom_site_label
_atom_site_type_symbol
_atom_site_symmetry_multiplicity
_atom_site_Wyckoff_symbol
_atom_site_fract_x
_atom_site_fract_y
_atom_site_fract_z
_atom_site_occupancy
_atom_site_attached_hydrogens
_atom_site_calc_flag
Br1 Br1- 8 j 0.15785(6) 0.19363(8) 0.1484(1) 1. 0 d
Br2 Br1- 4 i 0.35154(8) 0. 0.5357(1) 1. 0 d
Mn1 Mn2+ 4 i 0.29879(11) 0. 0.2011(2) 1. 0 d
Mg1 Mg2+ 2 c 0. 0. 0.5 1. 0 d
O1 O2- 8 j 0.4224(5) 0.1534(7) 0.2305(8) 1. 2 d
O2 O2- 4 i 0.2692(8) 0. -0.0752(10) 1. 2 d
O3 O2- 8 j 0.1128(7) 0.1439(8) 0.5308(12) 1. 2 d
O4 O2- 4 i 0.0310(8) 0. 0.7564(11) 1. 2 d

loop_
_atom_type_symbol
_atom_type_oxidation_number
Br1- -1.000
Mn2+ 2.000
Mg2+ 2.000
O2- -2.000
